data_7208364
loop_
_publ_author_name
'Gelbrich, Thomas'
'Threlfall, Terence L.'
'Hursthouse, Michael B.'

_publ_section_title
;
 XPac dissimilarity parameters as quantitative descriptors of
 isostructurality: the case of fourteen 4,5&#x2032;-substituted
 benzenesulfonamido-2-pyridines obtained by substituent interchange
 involving CF3/I/Br/Cl/F/Me/H
;
_journal_issue 17
_journal_name_full CrystEngComm
_journal_page_first 5454
_journal_paper_doi 10.1039/c2ce25508a
_journal_volume 14
_journal_year 2012
_chemical_formula_moiety 'C11 H8 F I N2 O2 S'
_chemical_formula_sum 'C11 H8 F I N2 O2 S'
_chemical_formula_weight 378.15
_chemical_name_systematic
;
?
;
_space_group_IT_number 14
_symmetry_cell_setting monoclinic
_symmetry_space_group_name_Hall '-P 2ybc'
_symmetry_space_group_name_H-M 'P 1 21/c 1'
_cell_angle_alpha 90
_cell_angle_beta 97.104(2)
_cell_angle_gamma 90
_cell_formula_units_Z 4
_cell_length_a 11.2100(3)
_cell_length_b 18.4797(4)
_cell_length_c 6.0146(2)
_cell_measurement_reflns_used 7766
_cell_measurement_temperature 120(2)
_cell_measurement_theta_max 26.02
_cell_measurement_theta_min 2.91
_cell_volume 1236.40(6)
_computing_cell_refinement 'DENZO (Otwinowski & Minor, 1997) & COLLECT (Hooft, 1998)'
_computing_data_collection 'COLLECT (Hooft, 1998)'
_computing_data_reduction 'DENZO (Otwinowski & Minor, 1997) & COLLECT (Hooft, 1998)'
_computing_structure_refinement 'SHELXL-97 (Sheldrick, 1997)'
_computing_structure_solution 'SHELXS-97 (Sheldrick, 1997)'
_diffrn_ambient_temperature 120(2)
_diffrn_detector_area_resol_mean 9.091
_diffrn_measured_fraction_theta_full 0.988
_diffrn_measured_fraction_theta_max 0.988
_diffrn_measurement_device_type 'Bruker-Nonius 95mm CCD camera on \k-goniostat'
_diffrn_measurement_method '\f & \w scans'
_diffrn_radiation_monochromator graphite
_diffrn_radiation_type MoK\a
_diffrn_radiation_wavelength 0.71073
_diffrn_reflns_av_R_equivalents 0.0424
_diffrn_reflns_av_unetI/netI 0.0299
_diffrn_reflns_limit_h_max 12
_diffrn_reflns_limit_h_min -13
_diffrn_reflns_limit_k_max 21
_diffrn_reflns_limit_k_min -22
_diffrn_reflns_limit_l_max 7
_diffrn_reflns_limit_l_min -6
_diffrn_reflns_number 11152
_diffrn_reflns_theta_full 26
_diffrn_reflns_theta_max 26
_diffrn_reflns_theta_min 3.78
_exptl_absorpt_coefficient_mu 2.766
_exptl_absorpt_correction_T_max 0.9216
_exptl_absorpt_correction_T_min 0.5980
_exptl_absorpt_correction_type multi-scan
_exptl_absorpt_process_details 'SADABS V2.10 (Sheldrick, G.M., 2003)'
_exptl_crystal_colour yellow
_exptl_crystal_density_diffrn 2.032
_exptl_crystal_density_method 'not measured'
_exptl_crystal_description plate
_exptl_crystal_F_000 728
_exptl_crystal_size_max 0.15
_exptl_crystal_size_mid 0.15
_exptl_crystal_size_min 0.03
_refine_diff_density_max 0.388
_refine_diff_density_min -0.588
_refine_diff_density_rms 0.086
_refine_ls_extinction_coef 0.0017(4)
_refine_ls_extinction_expression Fc^*^=kFc[1+0.001xFc^2^\l^3^/sin(2\q)]^-1/4^
_refine_ls_extinction_method SHELXL
_refine_ls_goodness_of_fit_ref 0.892
_refine_ls_hydrogen_treatment mixed
_refine_ls_matrix_type full
_refine_ls_number_parameters 168
_refine_ls_number_reflns 2403
_refine_ls_number_restraints 1
_refine_ls_restrained_S_all 0.892
_refine_ls_R_factor_all 0.0271
_refine_ls_R_factor_gt 0.024
_refine_ls_shift/su_max 0
_refine_ls_shift/su_mean 0
_refine_ls_structure_factor_coef Fsqd
_refine_ls_weighting_details 'calc w=1/[\s^2^(Fo^2^)+(0.0054P)^2^+4.2451P] where P=(Fo^2^+2Fc^2^)/3'
_refine_ls_weighting_scheme calc
_refine_ls_wR_factor_gt 0.0522
_refine_ls_wR_factor_ref 0.0537
_reflns_number_gt 2203
_reflns_number_total 2403
_reflns_threshold_expression >2sigma(I)
_cod_data_source_file c2ce25508a.txt
_cod_data_source_block A1_F~I_alpha
_cod_original_sg_symbol_H-M P21/c
_cod_database_code 7208364

loop_
_symmetry_equiv_pos_as_xyz
'x, y, z'
'-x, y+1/2, -z+1/2'
'-x, -y, -z'
'x, -y-1/2, z-1/2'

loop_
_atom_site_label
_atom_site_type_symbol
_atom_site_fract_x
_atom_site_fract_y
_atom_site_fract_z
_atom_site_U_iso_or_equiv
_atom_site_adp_type
_atom_site_occupancy
_atom_site_symmetry_multiplicity
_atom_site_calc_flag
_atom_site_refinement_flags
S1 S 0.21124(6) 0.11362(4) 1.12001(11) 0.01927(16) Uani 1 1 d .
I1 I -0.227995(19) 0.157828(11) 0.12605(3) 0.02848(10) Uani 1 1 d .
F1 F 0.6041(2) 0.11539(16) 0.5643(4) 0.0608(7) Uani 1 1 d .
O1 O 0.2544(2) 0.07044(11) 1.3134(3) 0.0274(5) Uani 1 1 d .
O2 O 0.1809(2) 0.18815(10) 1.1575(3) 0.0257(5) Uani 1 1 d .
N1 N 0.1013(2) 0.06801(12) 0.9931(4) 0.0200(5) Uani 1 1 d .
N2 N -0.0569(2) 0.05204(12) 0.7190(4) 0.0176(5) Uani 1 1 d D
H2 H -0.071(3) 0.0155(13) 0.797(5) 0.024(9) Uiso 1 1 d D
C1 C 0.3263(3) 0.11492(15) 0.9432(5) 0.0200(6) Uani 1 1 d .
C6 C 0.3719(3) 0.04968(16) 0.8756(5) 0.0267(7) Uani 1 1 d .
H6 H 0.3386 0.0052 0.9178 0.032 Uiso 1 1 calc R
C5 C 0.4659(3) 0.04959(19) 0.7468(5) 0.0348(8) Uani 1 1 d .
H5 H 0.4981 0.0055 0.6992 0.042 Uiso 1 1 calc R
C4 C 0.5113(3) 0.1150(2) 0.6897(5) 0.0372(8) Uani 1 1 d .
C3 C 0.4682(3) 0.1803(2) 0.7540(6) 0.0343(8) Uani 1 1 d .
H3 H 0.5027 0.2244 0.7125 0.041 Uiso 1 1 calc R
C2 C 0.3732(3) 0.18023(16) 0.8805(5) 0.0261(6) Uani 1 1 d .
H2A H 0.3403 0.2246 0.9242 0.031 Uiso 1 1 calc R
C7 C 0.0379(2) 0.09358(14) 0.8036(5) 0.0170(5) Uani 1 1 d .
C8 C 0.0582(3) 0.15747(14) 0.6819(5) 0.0190(6) Uani 1 1 d .
H8 H 0.1236 0.1884 0.7327 0.023 Uiso 1 1 calc R
C9 C -0.0167(3) 0.17439(15) 0.4914(5) 0.0207(6) Uani 1 1 d .
H9 H -0.0028 0.2171 0.4107 0.025 Uiso 1 1 calc R
C10 C -0.1134(3) 0.12954(15) 0.4145(5) 0.0205(6) Uani 1 1 d .
C11 C -0.1325(3) 0.06802(15) 0.5324(5) 0.0193(6) Uani 1 1 d .
H11 H -0.1981 0.037 0.4836 0.023 Uiso 1 1 calc R

loop_
_atom_site_aniso_label
_atom_site_aniso_U_11
_atom_site_aniso_U_22
_atom_site_aniso_U_33
_atom_site_aniso_U_23
_atom_site_aniso_U_13
_atom_site_aniso_U_12
S1 0.0232(4) 0.0147(3) 0.0196(3) 0.0008(3) 0.0016(3) -0.0027(3)
I1 0.03476(15) 0.02707(13) 0.02226(13) 0.00522(8) -0.00191(8) 0.00012(8)
F1 0.0367(13) 0.101(2) 0.0492(14) 0.0147(13) 0.0230(11) 0.0143(13)
O1 0.0342(12) 0.0250(11) 0.0215(10) 0.0070(9) -0.0026(9) -0.0078(9)
O2 0.0335(12) 0.0157(10) 0.0290(11) -0.0046(8) 0.0083(9) 0.0003(9)
N1 0.0214(12) 0.0154(11) 0.0227(12) 0.0026(9) 0.0009(10) -0.0041(9)
N2 0.0196(12) 0.0128(11) 0.0209(12) 0.0035(9) 0.0047(9) -0.0004(9)
C1 0.0193(14) 0.0206(14) 0.0191(13) 0.0007(11) -0.0020(11) -0.0004(11)
C6 0.0319(17) 0.0234(15) 0.0234(15) -0.0023(12) -0.0020(12) 0.0044(12)
C5 0.040(2) 0.0408(19) 0.0233(15) -0.0038(14) 0.0008(14) 0.0162(15)
C4 0.0224(17) 0.064(2) 0.0258(16) 0.0089(16) 0.0051(13) 0.0112(16)
C3 0.0228(17) 0.0419(19) 0.0379(18) 0.0140(15) 0.0026(14) -0.0030(14)
C2 0.0228(16) 0.0240(15) 0.0307(16) 0.0067(12) -0.0003(12) -0.0010(12)
C7 0.0171(14) 0.0144(12) 0.0204(13) 0.0005(10) 0.0055(11) 0.0021(10)
C8 0.0188(14) 0.0147(13) 0.0239(14) 0.0012(11) 0.0045(11) 0.0002(11)
C9 0.0248(16) 0.0161(13) 0.0231(14) 0.0028(11) 0.0103(12) 0.0022(11)
C10 0.0223(15) 0.0203(14) 0.0192(13) 0.0024(11) 0.0039(11) 0.0041(11)
C11 0.0197(14) 0.0184(13) 0.0199(13) -0.0002(11) 0.0032(11) 0.0005(11)

loop_
_atom_type_symbol
_atom_type_description
_atom_type_scat_dispersion_real
_atom_type_scat_dispersion_imag
_atom_type_scat_source
C C 0.0033 0.0016 'International Tables Vol C Tables 4.2.6.8 and 6.1.1.4'
H H 0 0 'International Tables Vol C Tables 4.2.6.8 and 6.1.1.4'
N N 0.0061 0.0033 'International Tables Vol C Tables 4.2.6.8 and 6.1.1.4'
O O 0.0106 0.006 'International Tables Vol C Tables 4.2.6.8 and 6.1.1.4'
S S 0.1246 0.1234 'International Tables Vol C Tables 4.2.6.8 and 6.1.1.4'
I I -0.4742 1.8119 'International Tables Vol C Tables 4.2.6.8 and 6.1.1.4'
F F 0.0171 0.0103 'International Tables Vol C Tables 4.2.6.8 and 6.1.1.4'

loop_
_geom_angle_atom_site_label_1
_geom_angle_atom_site_label_2
_geom_angle_atom_site_label_3
_geom_angle
O2 S1 O1 117.61(13)
O2 S1 N1 113.19(13)
O1 S1 N1 104.70(12)
O2 S1 C1 106.48(13)
O1 S1 C1 107.18(13)
N1 S1 C1 107.14(13)
C7 N1 S1 120.68(19)
C11 N2 C7 124.6(2)
C11 N2 H2 119(2)
C7 N2 H2 116(2)
C2 C1 C6 120.6(3)
C2 C1 S1 120.3(2)
C6 C1 S1 119.1(2)
C5 C6 C1 119.9(3)
C5 C6 H6 120.1
C1 C6 H6 120.1
C4 C5 C6 118.1(3)
C4 C5 H5 120.9
C6 C5 H5 120.9
F1 C4 C5 118.5(3)
F1 C4 C3 118.1(3)
C5 C4 C3 123.3(3)
C4 C3 C2 118.4(3)
C4 C3 H3 120.8
C2 C3 H3 120.8
C3 C2 C1 119.6(3)
C3 C2 H2A 120.2
C1 C2 H2A 120.2
N1 C7 N2 115.1(2)
N1 C7 C8 128.5(3)
N2 C7 C8 116.4(2)
C9 C8 C7 119.9(3)
C9 C8 H8 120
C7 C8 H8 120
C8 C9 C10 120.8(3)
C8 C9 H9 119.6
C10 C9 H9 119.6
C11 C10 C9 119.1(3)
C11 C10 I1 121.1(2)
C9 C10 I1 119.8(2)
N2 C11 C10 119.2(3)
N2 C11 H11 120.4
C10 C11 H11 120.4

loop_
_geom_bond_atom_site_label_1
_geom_bond_atom_site_label_2
_geom_bond_distance
S1 O2 1.443(2)
S1 O1 1.444(2)
S1 N1 1.606(2)
S1 C1 1.770(3)
I1 C10 2.094(3)
F1 C4 1.359(4)
N1 C7 1.352(4)
N2 C11 1.353(4)
N2 C7 1.357(4)
N2 H2 0.850(18)
C1 C2 1.387(4)
C1 C6 1.390(4)
C6 C5 1.383(5)
C6 H6 0.95
C5 C4 1.371(5)
C5 H5 0.95
C4 C3 1.373(5)
C3 C2 1.383(5)
C3 H3 0.95
C2 H2A 0.95
C7 C8 1.422(4)
C8 C9 1.371(4)
C8 H8 0.95
C9 C10 1.397(4)
C9 H9 0.95
C10 C11 1.370(4)
C11 H11 0.95

loop_
_geom_hbond_atom_site_label_D
_geom_hbond_atom_site_label_H
_geom_hbond_atom_site_label_A
_geom_hbond_distance_DH
_geom_hbond_distance_HA
_geom_hbond_distance_DA
_geom_hbond_angle_DHA
_geom_hbond_site_symmetry_A
N2 H2 N1 0.850(18) 2.047(19) 2.895(3) 176(3) 3_557
